data_7059059
loop_
_publ_author_name
'Nimax, Patrick R.'
'Zoller, Florian'
'Blockhaus, Tobias'
'K\"ublb\"ock, Teresa'
'Fattakhova-Rohlfing, Dina'
'S\"unkel, Karlheinz'

_publ_section_title
;
 An aminotetracyanocyclopentadienide system: light-induced formation of a
 thermally stable cyclopentadienyl radical
;
_journal_issue 1
_journal_name_full 'New Journal of Chemistry'
_journal_page_first 72
_journal_page_last 78
_journal_paper_doi 10.1039/C9NJ04354C
_journal_volume 44
_journal_year 2020
_chemical_formula_sum 'C9 H2 N5'
_chemical_formula_weight 180.16
_space_group_IT_number 11
_space_group_name_Hall '-P 2yb'
_space_group_name_H-M_alt 'P 1 21/m 1'
_symmetry_cell_setting monoclinic
_symmetry_Int_Tables_number 11
_symmetry_space_group_name_Hall '-P 2yb'
_symmetry_space_group_name_H-M 'P 1 21/m 1'
_atom_sites_solution_hydrogens difmap
_audit_creation_date 2019-04-10T13:48:19-00:00
_audit_creation_method 'WinGX routine CIF_UPDATE'
_audit_update_record
;
2019-04-11 deposited with the CCDC.	2019-11-18 downloaded from the CCDC.
;
_cell_angle_alpha 90
_cell_angle_beta 97.357(3)
_cell_angle_gamma 90
_cell_formula_units_Z 2
_cell_length_a 3.9752(3)
_cell_length_b 26.0148(19)
_cell_length_c 6.2820(5)
_cell_measurement_reflns_used 2397
_cell_measurement_temperature 293(2)
_cell_measurement_theta_max 25.2464
_cell_measurement_theta_min 3.1322
_cell_volume 644.30(9)
_computing_cell_refinement 'APEX2 v2012.4-3 (Bruker AXS)'
_computing_data_collection 'Bruker Instrument Service v3.0.21'
_computing_data_reduction 'SAINT V8.18C (Bruker AXS Inc., 2011)'
_computing_structure_refinement 'SHELXL-2018/3 (Sheldrick, 2018)'
_computing_structure_solution 'SHELXT 2014/5 (Sheldrick, 2014)'
_diffrn_ambient_temperature 293(2)
_diffrn_detector_area_resol_mean 7.391
_diffrn_measured_fraction_theta_full 0.998
_diffrn_measured_fraction_theta_max 0.998
_diffrn_measurement_device_type 'D8 Venture'
_diffrn_measurement_method 'mix of omega and phi scans'
_diffrn_radiation_type MoK\a
_diffrn_radiation_wavelength 0.71073
_diffrn_reflns_av_R_equivalents 0.0536
_diffrn_reflns_av_unetI/netI 0.0379
_diffrn_reflns_Laue_measured_fraction_full 0.998
_diffrn_reflns_Laue_measured_fraction_max 0.998
_diffrn_reflns_limit_h_max 4
_diffrn_reflns_limit_h_min -4
_diffrn_reflns_limit_k_max 31
_diffrn_reflns_limit_k_min -31
_diffrn_reflns_limit_l_max 7
_diffrn_reflns_limit_l_min -7
_diffrn_reflns_number 6744
_diffrn_reflns_point_group_measured_fraction_full 0.998
_diffrn_reflns_point_group_measured_fraction_max 0.998
_diffrn_reflns_theta_full 25.242
_diffrn_reflns_theta_max 25.353
_diffrn_reflns_theta_min 3.132
_diffrn_source 'rotating anode generator'
_diffrn_source_type 'Bruker TXS'
_exptl_absorpt_coefficient_mu 0.063
_exptl_absorpt_correction_T_max 0.862
_exptl_absorpt_correction_T_min 0.7953
_exptl_absorpt_correction_type multi-scan
_exptl_absorpt_process_details
;
SADABS-2016/2 - Bruker AXS area detector scaling and absorption correction
;
_exptl_crystal_colour yellow
_exptl_crystal_density_diffrn 0.929
_exptl_crystal_density_method 'not measured'
_exptl_crystal_description block
_exptl_crystal_F_000 182
_exptl_crystal_size_max 0.03
_exptl_crystal_size_mid 0.02
_exptl_crystal_size_min 0.02
_refine_diff_density_max 0.123
_refine_diff_density_min -0.093
_refine_diff_density_rms 0.027
_refine_ls_extinction_method none
_refine_ls_goodness_of_fit_ref 1.051
_refine_ls_hydrogen_treatment refall
_refine_ls_matrix_type full
_refine_ls_number_parameters 73
_refine_ls_number_reflns 1213
_refine_ls_number_restraints 0
_refine_ls_restrained_S_all 1.051
_refine_ls_R_factor_all 0.0942
_refine_ls_R_factor_gt 0.0826
_refine_ls_shift/su_max 0.043
_refine_ls_shift/su_mean 0.002
_refine_ls_structure_factor_coef Fsqd
_refine_ls_weighting_details 'w=1/[\s^2^(Fo^2^)+(0.0675P)^2^+0.3790P] where P=(Fo^2^+2Fc^2^)/3'
_refine_ls_weighting_scheme calc
_refine_ls_wR_factor_gt 0.2233
_refine_ls_wR_factor_ref 0.2319
_reflns_Friedel_coverage 0
_reflns_number_gt 1011
_reflns_number_total 1213
_reflns_threshold_expression 'I > 2\s(I)'
_cod_data_source_file c9nj04354c2.cif
_cod_data_source_block platon_sq
_cod_depositor_comments
;Adding full bibliography for 7059059--7059060.cif.

 Adding full bibliography for 7059059--7059060.cif.
;
_cod_original_sg_symbol_H-M 'P 21/m'
_cod_database_code 7059059
_shelx_shelxl_version_number 2018/3

loop_
_symmetry_equiv_pos_as_xyz
'x, y, z'
'-x, y+1/2, -z'
'-x, -y, -z'
'x, -y-1/2, z'

loop_
_atom_site_label
_atom_site_type_symbol
_atom_site_fract_x
_atom_site_fract_y
_atom_site_fract_z
_atom_site_U_iso_or_equiv
_atom_site_adp_type
_atom_site_occupancy
_atom_site_site_symmetry_order
_atom_site_calc_flag
_atom_site_refinement_flags_posn
_atom_site_refinement_flags_adp
_atom_site_refinement_flags_occupancy
C1 C 0.7100(13) 0.25 0.2935(8) 0.0269(12) Uani 1 2 d S T P
C2 C 0.6188(10) 0.29354(15) 0.4047(6) 0.0306(10) Uani 1 1 d . . .
C3 C 0.4705(9) 0.27688(16) 0.5901(6) 0.0295(10) Uani 1 1 d . . .
C4 C 0.6846(10) 0.34458(15) 0.3553(6) 0.0324(11) Uani 1 1 d . . .
C5 C 0.3451(10) 0.30964(15) 0.7403(6) 0.0304(10) Uani 1 1 d . . .
N1 N 0.8569(13) 0.25 0.1074(8) 0.0327(12) Uani 1 2 d S T P
N2 N 0.7437(12) 0.38720(15) 0.3138(7) 0.0506(12) Uani 1 1 d . . .
N3 N 0.2433(10) 0.33713(14) 0.8605(6) 0.0383(10) Uani 1 1 d . . .
H1 H 0.941(13) 0.283(2) 0.069(8) 0.054(15) Uiso 1 1 d . . .

loop_
_atom_site_aniso_label
_atom_site_aniso_U_11
_atom_site_aniso_U_22
_atom_site_aniso_U_33
_atom_site_aniso_U_23
_atom_site_aniso_U_13
_atom_site_aniso_U_12
C1 0.021(3) 0.033(3) 0.025(3) 0 -0.005(2) 0
C2 0.032(2) 0.033(2) 0.0260(19) 0.0007(16) 0.0007(16) -0.0004(17)
C3 0.0229(19) 0.040(2) 0.0245(18) -0.0021(16) -0.0017(14) -0.0018(16)
C4 0.037(2) 0.028(2) 0.031(2) -0.0027(16) -0.0011(16) 0.0002(17)
C5 0.028(2) 0.032(2) 0.030(2) 0.0000(17) -0.0006(16) -0.0024(16)
N1 0.033(3) 0.034(3) 0.032(3) 0 0.007(2) 0
N2 0.069(3) 0.034(2) 0.047(2) 0.0029(18) -0.002(2) -0.007(2)
N3 0.042(2) 0.036(2) 0.038(2) -0.0035(16) 0.0080(16) 0.0017(16)

loop_
_atom_type_symbol
_atom_type_description
_atom_type_scat_dispersion_real
_atom_type_scat_dispersion_imag
_atom_type_scat_source
C C 0.0033 0.0016 'International Tables Vol C Tables 4.2.6.8 and 6.1.1.4'
H H 0 0 'International Tables Vol C Tables 4.2.6.8 and 6.1.1.4'
N N 0.0061 0.0033 'International Tables Vol C Tables 4.2.6.8 and 6.1.1.4'

loop_
_geom_angle_atom_site_label_1
_geom_angle_atom_site_label_2
_geom_angle_atom_site_label_3
_geom_angle
_geom_angle_site_symmetry_1
_geom_angle_site_symmetry_3
N1 C1 C2 126.1(2) . 4_565
N1 C1 C2 126.1(2) . .
C2 C1 C2 107.7(5) 4_565 .
C4 C2 C1 126.1(4) . .
C4 C2 C3 125.1(4) . .
C1 C2 C3 108.6(4) . .
C3 C3 C5 127.2(2) 4_565 .
C3 C3 C2 107.5(2) 4_565 .
C5 C3 C2 125.2(4) . .
N2 C4 C2 179.2(5) . .
N3 C5 C3 178.8(4) . .

loop_
_geom_bond_atom_site_label_1
_geom_bond_atom_site_label_2
_geom_bond_distance
_geom_bond_site_symmetry_2
C1 N1 1.372(7) .
C1 C2 1.403(5) 4_565
C1 C2 1.403(5) .
C2 C4 1.396(6) .
C2 C3 1.438(5) .
C3 C3 1.398(8) 4_565
C3 C5 1.409(6) .
C4 N2 1.170(6) .
C5 N3 1.151(5) .
